data_2232740
loop_
_publ_author_name
'Fang, Rui-Qin'
'Shan, Zhi-Li'
'Guo, Xing'

_publ_section_title
;
 Ethyl 4-[(<i>E</i>)-(2-hydroxybenzylidene)amino]piperidine-1-carboxylate
;
_journal_coeditor_code HB6521
_journal_issue 12
_journal_name_full 'Acta Crystallographica Section E'
_journal_page_first o3448
_journal_paper_doi 10.1107/S1600536811049750
_journal_volume 67
_journal_year 2011
_chemical_formula_iupac 'C15 H20 N2 O3'
_chemical_formula_moiety 'C15 H20 N2 O3'
_chemical_formula_sum 'C15 H20 N2 O3'
_chemical_formula_weight 276.33
_chemical_name_systematic
;
Ethyl 4-[(<i>E</i>)-(2-hydroxybenzylidene)amino]piperidine-1-carboxylate
;
_space_group_IT_number 14
_symmetry_cell_setting monoclinic
_symmetry_space_group_name_Hall '-P 2ybc'
_symmetry_space_group_name_H-M 'P 1 21/c 1'
_atom_sites_solution_hydrogens geom
_atom_sites_solution_primary direct
_atom_sites_solution_secondary difmap
_audit_creation_method SHELXL-97
_cell_angle_alpha 90.00
_cell_angle_beta 97.24(3)
_cell_angle_gamma 90.00
_cell_formula_units_Z 4
_cell_length_a 15.732(3)
_cell_length_b 9.1890(18)
_cell_length_c 10.414(2)
_cell_measurement_reflns_used 1428
_cell_measurement_temperature 293(2)
_cell_measurement_theta_max 24.19
_cell_measurement_theta_min 2.47
_cell_volume 1493.5(5)
_computing_cell_refinement 'CAD-4 Software (Enraf--Nonius, 1989)'
_computing_data_collection 'CAD-4 Software (Enraf--Nonius, 1989)'
_computing_data_reduction 'XCAD4 (Harms & Wocadlo, 1995)'
_computing_molecular_graphics 'SHELXTL (Sheldrick, 2008)'
_computing_publication_material 'SHELXL97 (Sheldrick, 2008)'
_computing_structure_refinement 'SHELXL97 (Sheldrick, 2008)'
_computing_structure_solution 'SHELXS97 (Sheldrick, 2008)'
_diffrn_ambient_temperature 293(2)
_diffrn_measured_fraction_theta_full 0.999
_diffrn_measured_fraction_theta_max 0.999
_diffrn_measurement_device_type 'Enraf--Nonius CAD-4'
_diffrn_measurement_method '\w/2\q scan'
_diffrn_radiation_monochromator graphite
_diffrn_radiation_source 'fine-focus sealed tube'
_diffrn_radiation_type MoK\a
_diffrn_radiation_wavelength 0.71073
_diffrn_reflns_av_R_equivalents 0.0316
_diffrn_reflns_av_sigmaI/netI 0.0441
_diffrn_reflns_limit_h_max 19
_diffrn_reflns_limit_h_min -19
_diffrn_reflns_limit_k_max 0
_diffrn_reflns_limit_k_min -11
_diffrn_reflns_limit_l_max 12
_diffrn_reflns_limit_l_min 0
_diffrn_reflns_number 3098
_diffrn_reflns_theta_full 25.96
_diffrn_reflns_theta_max 25.96
_diffrn_reflns_theta_min 1.30
_diffrn_standards_decay_% 1
_diffrn_standards_interval_count 200
_diffrn_standards_interval_time 120
_diffrn_standards_number 3
_exptl_absorpt_coefficient_mu 0.086
_exptl_absorpt_correction_T_max 0.9813
_exptl_absorpt_correction_T_min 0.9763
_exptl_absorpt_correction_type psi-scan
_exptl_absorpt_process_details '(North <i>et al.</i>, 1968)'
_exptl_crystal_colour Yellow
_exptl_crystal_density_diffrn 1.229
_exptl_crystal_density_method 'not measured'
_exptl_crystal_description Block
_exptl_crystal_F_000 592
_exptl_crystal_size_max 0.28
_exptl_crystal_size_mid 0.23
_exptl_crystal_size_min 0.22
_refine_diff_density_max 0.210
_refine_diff_density_min -0.155
_refine_ls_extinction_coef 0.022(3)
_refine_ls_extinction_expression Fc^*^=kFc[1+0.001xFc^2^\l^3^/sin(2\q)]^-1/4^
_refine_ls_extinction_method 'SHELXL97 (Sheldrick, 2008)'
_refine_ls_goodness_of_fit_ref 1.087
_refine_ls_hydrogen_treatment constr
_refine_ls_matrix_type full
_refine_ls_number_parameters 183
_refine_ls_number_reflns 2922
_refine_ls_number_restraints 0
_refine_ls_restrained_S_all 1.087
_refine_ls_R_factor_all 0.1115
_refine_ls_R_factor_gt 0.0647
_refine_ls_shift/su_max 0.000
_refine_ls_shift/su_mean 0.000
_refine_ls_structure_factor_coef Fsqd
_refine_ls_weighting_details 'calc w=1/[\s^2^(Fo^2^)+(0.0611P)^2^+0.6373P] where P=(Fo^2^+2Fc^2^)/3'
_refine_ls_weighting_scheme calc
_refine_ls_wR_factor_gt 0.1471
_refine_ls_wR_factor_ref 0.1737
_reflns_number_gt 1750
_reflns_number_total 2922
_reflns_threshold_expression I>2\s(I)
_cod_data_source_file hb6521.cif
_cod_data_source_block I
_cod_original_sg_symbol_H-M 'P 21/c'
_cod_database_code 2232740
_cod_database_fobs_code 2232740

loop_
_symmetry_equiv_pos_as_xyz
'x, y, z'
'-x, y+1/2, -z+1/2'
'-x, -y, -z'
'x, -y-1/2, z-1/2'

loop_
_atom_site_type_symbol
_atom_site_label
_atom_site_fract_x
_atom_site_fract_y
_atom_site_fract_z
_atom_site_U_iso_or_equiv
_atom_site_adp_type
_atom_site_calc_flag
_atom_site_refinement_flags
_atom_site_occupancy
_atom_site_symmetry_multiplicity
C C1 -0.07284(18) 0.1352(3) 0.1715(3) 0.0491(7) Uani d . 1 1
C C2 -0.11096(19) 0.0759(3) 0.2735(3) 0.0503(7) Uani d . 1 1
C C3 -0.19939(19) 0.0618(3) 0.2628(3) 0.0619(8) Uani d . 1 1
H H3 -0.2248 0.0232 0.3312 0.074 Uiso calc R 1 1
C C4 -0.2494(2) 0.1047(4) 0.1517(3) 0.0632(9) Uani d . 1 1
H H4 -0.3087 0.0962 0.1460 0.076 Uiso calc R 1 1
C C5 -0.2130(2) 0.1602(4) 0.0488(3) 0.0661(9) Uani d . 1 1
H H5 -0.2471 0.1874 -0.0268 0.079 Uiso calc R 1 1
C C6 -0.1251(2) 0.1749(4) 0.0594(3) 0.0624(8) Uani d . 1 1
H H6 -0.1003 0.2124 -0.0100 0.075 Uiso calc R 1 1
C C7 0.01943(18) 0.1592(3) 0.1838(3) 0.0515(7) Uani d . 1 1
H H7 0.0431 0.2014 0.1153 0.062 Uiso calc R 1 1
C C8 0.16035(17) 0.1521(3) 0.2946(3) 0.0526(7) Uani d . 1 1
H H8 0.1725 0.2147 0.2228 0.063 Uiso calc R 1 1
C C9 0.2061(2) 0.0066(4) 0.2873(3) 0.0645(9) Uani d . 1 1
H H9A 0.1913 -0.0348 0.2017 0.077 Uiso calc R 1 1
H H9B 0.1865 -0.0601 0.3496 0.077 Uiso calc R 1 1
C C10 0.3033(2) 0.0227(4) 0.3151(3) 0.0677(9) Uani d . 1 1
H H10A 0.3300 -0.0725 0.3170 0.081 Uiso calc R 1 1
H H10B 0.3242 0.0792 0.2469 0.081 Uiso calc R 1 1
C C11 0.2866(2) 0.2392(4) 0.4458(3) 0.0680(9) Uani d . 1 1
H H11A 0.3062 0.3029 0.3813 0.082 Uiso calc R 1 1
H H11B 0.3038 0.2814 0.5305 0.082 Uiso calc R 1 1
C C12 0.18953(18) 0.2265(3) 0.4225(3) 0.0557(8) Uani d . 1 1
H H12A 0.1697 0.1713 0.4923 0.067 Uiso calc R 1 1
H H12B 0.1644 0.3229 0.4224 0.067 Uiso calc R 1 1
C C13 0.37125(18) 0.0361(4) 0.5437(3) 0.0584(8) Uani d . 1 1
C C14 0.4508(2) -0.1707(5) 0.6252(4) 0.0828(11) Uani d . 1 1
H H14A 0.4184 -0.1817 0.6980 0.099 Uiso calc R 1 1
H H14B 0.5018 -0.1140 0.6531 0.099 Uiso calc R 1 1
C C15 0.4747(3) -0.3153(5) 0.5780(5) 0.1084(15) Uani d . 1 1
H H15A 0.4240 -0.3724 0.5553 0.163 Uiso calc R 1 1
H H15B 0.5117 -0.3639 0.6449 0.163 Uiso calc R 1 1
H H15C 0.5040 -0.3031 0.5032 0.163 Uiso calc R 1 1
N N1 0.06833(14) 0.1243(3) 0.2853(2) 0.0528(6) Uani d . 1 1
N N2 0.32588(16) 0.0948(3) 0.4385(2) 0.0626(7) Uani d . 1 1
O O1 -0.06447(13) 0.0300(2) 0.38413(19) 0.0671(6) Uani d . 1 1
H H1 -0.0133 0.0389 0.3780 0.101 Uiso calc R 1 1
O O2 0.38554(15) 0.0953(3) 0.6478(2) 0.0837(8) Uani d . 1 1
O O3 0.39911(13) -0.0984(3) 0.5189(2) 0.0702(7) Uani d . 1 1

loop_
_atom_site_aniso_label
_atom_site_aniso_U_11
_atom_site_aniso_U_22
_atom_site_aniso_U_33
_atom_site_aniso_U_12
_atom_site_aniso_U_13
_atom_site_aniso_U_23
C1 0.0515(17) 0.0451(16) 0.0500(17) 0.0037(13) 0.0037(13) 0.0011(13)
C2 0.0551(18) 0.0422(16) 0.0534(17) 0.0012(13) 0.0065(14) -0.0017(14)
C3 0.0563(19) 0.061(2) 0.070(2) -0.0036(15) 0.0119(16) -0.0025(17)
C4 0.0478(17) 0.064(2) 0.078(2) 0.0019(15) 0.0065(17) -0.0118(18)
C5 0.059(2) 0.069(2) 0.066(2) 0.0056(17) -0.0080(17) -0.0065(17)
C6 0.063(2) 0.070(2) 0.0534(18) 0.0038(16) 0.0041(15) 0.0062(16)
C7 0.0537(17) 0.0496(17) 0.0518(17) -0.0005(14) 0.0089(14) 0.0064(14)
C8 0.0487(16) 0.0589(18) 0.0506(17) 0.0013(14) 0.0076(13) 0.0110(14)
C9 0.063(2) 0.071(2) 0.0567(18) 0.0102(16) -0.0036(15) -0.0106(16)
C10 0.065(2) 0.079(2) 0.0577(19) 0.0233(18) 0.0004(16) 0.0001(17)
C11 0.059(2) 0.062(2) 0.080(2) -0.0032(16) -0.0050(17) -0.0067(18)
C12 0.0566(18) 0.0505(17) 0.0603(18) 0.0047(14) 0.0087(14) 0.0013(15)
C13 0.0370(15) 0.077(2) 0.060(2) -0.0037(15) 0.0008(14) 0.0034(18)
C14 0.060(2) 0.105(3) 0.079(2) 0.005(2) -0.0110(18) 0.025(2)
C15 0.080(3) 0.099(3) 0.135(4) 0.015(2) -0.029(3) 0.034(3)
N1 0.0464(14) 0.0562(15) 0.0551(15) 0.0019(11) 0.0036(11) 0.0084(12)
N2 0.0598(16) 0.0654(17) 0.0588(16) 0.0088(13) -0.0075(12) -0.0021(14)
O1 0.0574(13) 0.0852(16) 0.0590(13) -0.0027(11) 0.0085(10) 0.0187(12)
O2 0.0713(16) 0.113(2) 0.0625(15) -0.0005(14) -0.0089(12) -0.0106(15)
O3 0.0568(13) 0.0798(16) 0.0697(14) 0.0101(12) -0.0085(11) 0.0118(12)

loop_
_atom_type_symbol
_atom_type_description
_atom_type_scat_dispersion_real
_atom_type_scat_dispersion_imag
_atom_type_scat_source
C C 0.0033 0.0016 'International Tables Vol C Tables 4.2.6.8 and 6.1.1.4'
H H 0.0000 0.0000 'International Tables Vol C Tables 4.2.6.8 and 6.1.1.4'
N N 0.0061 0.0033 'International Tables Vol C Tables 4.2.6.8 and 6.1.1.4'
O O 0.0106 0.0060 'International Tables Vol C Tables 4.2.6.8 and 6.1.1.4'

loop_
_geom_angle_atom_site_label_1
_geom_angle_atom_site_label_2
_geom_angle_atom_site_label_3
_geom_angle
C6 C1 C2 118.5(3)
C6 C1 C7 120.7(3)
C2 C1 C7 120.8(3)
O1 C2 C3 117.9(3)
O1 C2 C1 122.2(3)
C3 C2 C1 119.9(3)
C4 C3 C2 120.2(3)
C4 C3 H3 119.9
C2 C3 H3 119.9
C3 C4 C5 120.8(3)
C3 C4 H4 119.6
C5 C4 H4 119.6
C4 C5 C6 119.1(3)
C4 C5 H5 120.5
C6 C5 H5 120.5
C5 C6 C1 121.5(3)
C5 C6 H6 119.3
C1 C6 H6 119.3
N1 C7 C1 121.8(3)
N1 C7 H7 119.1
C1 C7 H7 119.1
N1 C8 C12 108.9(2)
N1 C8 C9 108.2(2)
C12 C8 C9 110.3(2)
N1 C8 H8 109.8
C12 C8 H8 109.8
C9 C8 H8 109.8
C8 C9 C10 111.9(3)
C8 C9 H9A 109.2
C10 C9 H9A 109.2
C8 C9 H9B 109.2
C10 C9 H9B 109.2
H9A C9 H9B 107.9
N2 C10 C9 109.9(3)
N2 C10 H10A 109.7
C9 C10 H10A 109.7
N2 C10 H10B 109.7
C9 C10 H10B 109.7
H10A C10 H10B 108.2
N2 C11 C12 110.1(3)
N2 C11 H11A 109.6
C12 C11 H11A 109.6
N2 C11 H11B 109.6
C12 C11 H11B 109.6
H11A C11 H11B 108.2
C8 C12 C11 111.2(2)
C8 C12 H12A 109.4
C11 C12 H12A 109.4
C8 C12 H12B 109.4
C11 C12 H12B 109.4
H12A C12 H12B 108.0
O2 C13 N2 124.8(3)
O2 C13 O3 123.8(3)
N2 C13 O3 111.3(3)
O3 C14 C15 107.4(3)
O3 C14 H14A 110.2
C15 C14 H14A 110.2
O3 C14 H14B 110.2
C15 C14 H14B 110.2
H14A C14 H14B 108.5
C14 C15 H15A 109.5
C14 C15 H15B 109.5
H15A C15 H15B 109.5
C14 C15 H15C 109.5
H15A C15 H15C 109.5
H15B C15 H15C 109.5
C7 N1 C8 120.2(2)
C13 N2 C10 125.9(3)
C13 N2 C11 120.3(3)
C10 N2 C11 113.6(2)
C2 O1 H1 109.5
C13 O3 C14 116.0(3)

loop_
_geom_bond_atom_site_label_1
_geom_bond_atom_site_label_2
_geom_bond_distance
C1 C6 1.389(4)
C1 C2 1.394(4)
C1 C7 1.458(4)
C2 O1 1.352(3)
C2 C3 1.388(4)
C3 C4 1.373(4)
C3 H3 0.9300
C4 C5 1.375(4)
C4 H4 0.9300
C5 C6 1.380(4)
C5 H5 0.9300
C6 H6 0.9300
C7 N1 1.268(3)
C7 H7 0.9300
C8 N1 1.461(3)
C8 C12 1.516(4)
C8 C9 1.525(4)
C8 H8 0.9800
C9 C10 1.527(4)
C9 H9A 0.9700
C9 H9B 0.9700
C10 N2 1.450(4)
C10 H10A 0.9700
C10 H10B 0.9700
C11 N2 1.470(4)
C11 C12 1.520(4)
C11 H11A 0.9700
C11 H11B 0.9700
C12 H12A 0.9700
C12 H12B 0.9700
C13 O2 1.208(4)
C13 N2 1.343(4)
C13 O3 1.347(4)
C14 O3 1.449(4)
C14 C15 1.482(6)
C14 H14A 0.9700
C14 H14B 0.9700
C15 H15A 0.9600
C15 H15B 0.9600
C15 H15C 0.9600
O1 H1 0.8200

loop_
_geom_hbond_atom_site_label_D
_geom_hbond_atom_site_label_H
_geom_hbond_atom_site_label_A
_geom_hbond_site_symmetry_A
_geom_hbond_distance_DH
_geom_hbond_distance_HA
_geom_hbond_distance_DA
_geom_hbond_angle_DHA
O1 H1 N1 . 0.82 1.87 2.592(3) 146
C15 H15B O2 2_646 0.96 2.56 3.475(5) 160

loop_
_geom_torsion_atom_site_label_1
_geom_torsion_atom_site_label_2
_geom_torsion_atom_site_label_3
_geom_torsion_atom_site_label_4
_geom_torsion
C6 C1 C2 O1 177.8(3)
C7 C1 C2 O1 -4.2(4)
C6 C1 C2 C3 -1.9(4)
C7 C1 C2 C3 176.2(3)
O1 C2 C3 C4 -179.0(3)
C1 C2 C3 C4 0.6(4)
C2 C3 C4 C5 0.9(5)
C3 C4 C5 C6 -1.2(5)
C4 C5 C6 C1 0.0(5)
C2 C1 C6 C5 1.6(5)
C7 C1 C6 C5 -176.5(3)
C6 C1 C7 N1 179.7(3)
C2 C1 C7 N1 1.8(4)
N1 C8 C9 C10 -172.0(2)
C12 C8 C9 C10 -53.0(3)
C8 C9 C10 N2 54.5(4)
N1 C8 C12 C11 172.1(2)
C9 C8 C12 C11 53.5(3)
N2 C11 C12 C8 -55.7(4)
C1 C7 N1 C8 -179.1(3)
C12 C8 N1 C7 131.3(3)
C9 C8 N1 C7 -108.8(3)
O2 C13 N2 C10 -175.8(3)
O3 C13 N2 C10 4.1(4)
O2 C13 N2 C11 -2.3(5)
O3 C13 N2 C11 177.6(3)
C9 C10 N2 C13 115.9(3)
C9 C10 N2 C11 -58.0(4)
C12 C11 N2 C13 -115.3(3)
C12 C11 N2 C10 59.0(4)
O2 C13 O3 C14 -1.6(4)
N2 C13 O3 C14 178.5(3)
C15 C14 O3 C13 -179.8(3)
